data_7108069
loop_
_publ_author_name
'Keita Hagiwara'
'Yoshihisa Sei'
'Munetaka Akita'
'Michito Yoshizawa'

_publ_section_title
;
 A tubular macrocycle from covalently linked anthracenes and
 meta-phenylene spacers
;
_journal_name_full Chem.Commun.
_journal_page_first 7678
_journal_paper_doi 10.1039/c2cc31383a
_journal_volume 48
_journal_year 2012
_chemical_formula_sum 'C112 H92 Cl12 O12'
_chemical_formula_weight 2055.26
_chemical_name_systematic
;
?
;
_space_group_IT_number 2
_symmetry_space_group_name_Hall '-P 1'
_symmetry_space_group_name_H-M 'P -1'
_atom_sites_solution_hydrogens geom
_atom_sites_solution_primary direct
_atom_sites_solution_secondary difmap
_audit_creation_method SHELXL-97
_cell_angle_alpha 95.404(2)
_cell_angle_beta 102.159(2)
_cell_angle_gamma 90.147(2)
_cell_formula_units_Z 1
_cell_length_a 9.2507(13)
_cell_length_b 15.609(2)
_cell_length_c 17.265(2)
_cell_measurement_temperature 90(2)
_cell_volume 2425.6(5)
_computing_structure_refinement 'SHELXL-97 (Sheldrick, 2008)'
_computing_structure_solution 'SHELXS-97 (Sheldrick, 2008)'
_diffrn_ambient_temperature 90(2)
_diffrn_measured_fraction_theta_full 0.978
_diffrn_measured_fraction_theta_max 0.978
_diffrn_radiation_monochromator graphite
_diffrn_radiation_source 'fine-focus sealed tube'
_diffrn_radiation_type MoK\a
_diffrn_radiation_wavelength 0.71073
_diffrn_reflns_av_R_equivalents 0.0152
_diffrn_reflns_av_sigmaI/netI 0.0360
_diffrn_reflns_limit_h_max 10
_diffrn_reflns_limit_h_min -11
_diffrn_reflns_limit_k_max 18
_diffrn_reflns_limit_k_min -15
_diffrn_reflns_limit_l_max 15
_diffrn_reflns_limit_l_min -20
_diffrn_reflns_number 11489
_diffrn_reflns_theta_full 25.03
_diffrn_reflns_theta_max 25.03
_diffrn_reflns_theta_min 1.70
_exptl_absorpt_coefficient_mu 0.407
_exptl_absorpt_correction_T_max 0.9839
_exptl_absorpt_correction_T_min 0.9230
_exptl_absorpt_correction_type multi-scan
_exptl_crystal_density_diffrn 1.407
_exptl_crystal_density_method 'not measured'
_exptl_crystal_F_000 1064
_exptl_crystal_size_max 0.20
_exptl_crystal_size_mid 0.07
_exptl_crystal_size_min 0.04
_refine_diff_density_max 1.610
_refine_diff_density_min -1.027
_refine_diff_density_rms 0.093
_refine_ls_extinction_method none
_refine_ls_goodness_of_fit_ref 1.057
_refine_ls_hydrogen_treatment none
_refine_ls_matrix_type full
_refine_ls_number_parameters 738
_refine_ls_number_reflns 8368
_refine_ls_number_restraints 1142
_refine_ls_restrained_S_all 1.117
_refine_ls_R_factor_all 0.1120
_refine_ls_R_factor_gt 0.0881
_refine_ls_shift/su_max 0.026
_refine_ls_shift/su_mean 0.001
_refine_ls_structure_factor_coef Fsqd
_refine_ls_weighting_details 'calc w=1/[\s^2^(Fo^2^)+(0.1406P)^2^+6.2105P] where P=(Fo^2^+2Fc^2^)/3'
_refine_ls_weighting_scheme calc
_refine_ls_wR_factor_gt 0.2378
_refine_ls_wR_factor_ref 0.2598
_reflns_number_gt 6236
_reflns_number_total 8368
_reflns_threshold_expression >2sigma(I)
_cod_data_source_file c2cc31383a.txt
_cod_data_source_block kh150rev
_cod_original_cell_volume 2425.7(6)
_cod_original_sg_symbol_H-M P-1
_cod_database_code 7108069

loop_
_symmetry_equiv_pos_as_xyz
'x, y, z'
'-x, -y, -z'

loop_
_atom_site_label
_atom_site_type_symbol
_atom_site_fract_x
_atom_site_fract_y
_atom_site_fract_z
_atom_site_U_iso_or_equiv
_atom_site_adp_type
_atom_site_occupancy
_atom_site_symmetry_multiplicity
_atom_site_calc_flag
_atom_site_refinement_flags
_atom_site_disorder_assembly
_atom_site_disorder_group
C1 C 0.6341(4) 0.0263(3) 0.3116(2) 0.0198(8) Uani 1 1 d U A .
H1 H 0.6519 -0.0324 0.2977 0.024 Uiso 1 1 calc R . .
C2 C 0.7208(4) 0.0703(3) 0.3795(2) 0.0191(8) Uani 1 1 d DU . .
C3 C 0.6914(4) 0.1559(3) 0.4027(2) 0.0188(8) Uani 1 1 d U . .
C4 C 0.5763(4) 0.1956(3) 0.3545(2) 0.0202(8) Uani 1 1 d U . .
H4 H 0.5557 0.2537 0.3695 0.024 Uiso 1 1 calc R . .
C5 C 0.4895(4) 0.1534(3) 0.2847(2) 0.0208(8) Uani 1 1 d U A .
C7 C 0.8838(5) -0.0511(2) 0.4139(2) 0.0227(9) Uani 1 1 d DU . .
H7A H 0.9926 -0.0526 0.4204 0.027 Uiso 1 1 calc R . .
H7B H 0.8391 -0.0740 0.3585 0.027 Uiso 1 1 calc R . .
C9 C 0.7840(4) 0.2031(3) 0.4759(2) 0.0198(8) Uani 1 1 d U . .
C10 C 0.7840(4) 0.1752(2) 0.5512(2) 0.0187(8) Uani 1 1 d U . .
C11 C 0.6908(4) 0.1062(3) 0.5611(2) 0.0218(8) Uani 1 1 d U . .
H11 H 0.6224 0.0802 0.5161 0.026 Uiso 1 1 calc R . .
C12 C 0.6969(5) 0.0764(3) 0.6335(3) 0.0244(9) Uani 1 1 d U . .
H12 H 0.6319 0.0310 0.6385 0.029 Uiso 1 1 calc R . .
C13 C 0.8011(5) 0.1135(3) 0.7016(2) 0.0262(9) Uani 1 1 d U . .
H13 H 0.8092 0.0905 0.7513 0.031 Uiso 1 1 calc R . .
C14 C 0.8884(5) 0.1813(3) 0.6957(2) 0.0240(9) Uani 1 1 d U . .
H14 H 0.9551 0.2062 0.7421 0.029 Uiso 1 1 calc R . .
C15 C 0.8829(4) 0.2167(3) 0.6214(2) 0.0201(8) Uani 1 1 d U . .
C16 C 0.9727(4) 0.2859(3) 0.6142(2) 0.0221(9) Uani 1 1 d U . .
C17 C 0.9699(5) 0.3152(3) 0.5396(2) 0.0225(9) Uani 1 1 d U . .
C18 C 1.0646(5) 0.3850(3) 0.5309(3) 0.0329(10) Uani 1 1 d U . .
H18 H 1.1260 0.4142 0.5769 0.039 Uiso 1 1 calc R . .
C19 C 1.0682(6) 0.4101(3) 0.4580(3) 0.0431(12) Uani 1 1 d U . .
H19 H 1.1315 0.4565 0.4534 0.052 Uiso 1 1 calc R . .
C20 C 0.9775(6) 0.3669(3) 0.3889(3) 0.0415(12) Uani 1 1 d U . .
H20 H 0.9809 0.3845 0.3381 0.050 Uiso 1 1 calc R . .
C21 C 0.8863(5) 0.3013(3) 0.3943(3) 0.0314(10) Uani 1 1 d U . .
H21 H 0.8273 0.2732 0.3470 0.038 Uiso 1 1 calc R . .
C22 C 0.8761(5) 0.2728(3) 0.4694(2) 0.0217(8) Uani 1 1 d U . .
C23 C 0.3682(4) 0.2025(3) 0.2368(2) 0.0196(8) Uani 1 1 d U . .
C24 C 0.4066(4) 0.2686(3) 0.1933(2) 0.0206(8) Uani 1 1 d U . .
C25 C 0.5544(5) 0.2838(3) 0.1857(3) 0.0268(9) Uani 1 1 d U . .
H25 H 0.6306 0.2481 0.2099 0.032 Uiso 1 1 calc R . .
C26 C 0.5892(5) 0.3483(3) 0.1443(3) 0.0314(10) Uani 1 1 d U . .
H26 H 0.6886 0.3572 0.1399 0.038 Uiso 1 1 calc R . .
C27 C 0.4768(5) 0.4021(3) 0.1080(3) 0.0304(10) Uani 1 1 d U . .
H27 H 0.5015 0.4467 0.0789 0.036 Uiso 1 1 calc R . .
C28 C 0.3351(5) 0.3908(3) 0.1142(3) 0.0258(9) Uani 1 1 d U . .
H28 H 0.2622 0.4289 0.0909 0.031 Uiso 1 1 calc R . .
C29 C 0.2922(4) 0.3225(3) 0.1553(2) 0.0212(8) Uani 1 1 d U . .
C30 C 0.1455(5) 0.3088(3) 0.1601(2) 0.0203(8) Uani 1 1 d U . .
C31 C 0.1054(4) 0.2387(2) 0.1972(2) 0.0185(8) Uani 1 1 d U . .
C32 C -0.0439(5) 0.2181(3) 0.1970(2) 0.0235(9) Uani 1 1 d U . .
H32 H -0.1200 0.2518 0.1698 0.028 Uiso 1 1 calc R . .
C34 C 0.0318(5) 0.1016(3) 0.2774(3) 0.0285(9) Uani 1 1 d U . .
H34 H 0.0062 0.0564 0.3055 0.034 Uiso 1 1 calc R . .
C35 C 0.1755(5) 0.1185(3) 0.2783(2) 0.0236(9) Uani 1 1 d U . .
H35 H 0.2491 0.0843 0.3071 0.028 Uiso 1 1 calc R . .
C36 C 0.2204(4) 0.1860(2) 0.2375(2) 0.0194(8) Uani 1 1 d U . .
C37 C 0.0305(4) 0.3702(2) 0.1255(2) 0.0193(8) Uani 1 1 d U . .
C38 C -0.0036(4) 0.4396(3) 0.1744(2) 0.0208(8) Uani 1 1 d U . .
H38 H 0.0450 0.4466 0.2290 0.025 Uiso 1 1 calc R . .
C39 C -0.1091(4) 0.4996(3) 0.1444(2) 0.0204(8) Uani 1 1 d U . .
C40 C -0.1485(5) 0.5720(3) 0.1979(2) 0.0213(8) Uani 1 1 d U . .
C41 C -0.2904(5) 0.6042(3) 0.1836(3) 0.0295(10) Uani 1 1 d U . .
H41 H -0.3616 0.5810 0.1384 0.035 Uiso 1 1 calc R . .
C44 C -0.1770(4) 0.4884(3) 0.0643(2) 0.0212(8) Uani 1 1 d U . .
H44 H -0.2474 0.5287 0.0428 0.025 Uiso 1 1 calc R . .
C45 C -0.1435(5) 0.4191(3) 0.0150(2) 0.0213(8) Uani 1 1 d U . .
C46 C -0.0399(4) 0.3595(3) 0.0453(2) 0.0205(8) Uani 1 1 d U . .
H46 H -0.0173 0.3120 0.0116 0.025 Uiso 1 1 calc R . .
C47 C -0.1800(5) 0.3498(3) -0.1172(3) 0.0306(10) Uani 1 1 d U . .
H47A H -0.0739 0.3539 -0.1164 0.046 Uiso 1 1 calc R . .
H47B H -0.2363 0.3569 -0.1710 0.046 Uiso 1 1 calc R . .
H47C H -0.2038 0.2933 -0.1021 0.046 Uiso 1 1 calc R . .
C49 C 0.8376(5) -0.1076(3) 0.4699(3) 0.0256(9) Uani 1 1 d U . .
H49A H 0.9024 -0.1580 0.4754 0.031 Uiso 1 1 calc R . .
H49B H 0.8483 -0.0753 0.5230 0.031 Uiso 1 1 calc R . .
C50 C -0.3295(5) 0.6704(3) 0.2349(3) 0.0371(11) Uani 1 1 d U . .
C51 C -0.2247(5) 0.7063(3) 0.3007(3) 0.0317(10) Uani 1 1 d U . .
H51 H -0.2507 0.7515 0.3357 0.038 Uiso 1 1 calc R . .
C52 C -0.0439(5) 0.6087(3) 0.2636(2) 0.0219(8) Uani 1 1 d U . .
H52 H 0.0542 0.5882 0.2736 0.026 Uiso 1 1 calc R . .
C53 C 0.6493(6) -0.1939(3) 0.4932(3) 0.0408(12) Uani 1 1 d U . .
H53A H 0.7154 -0.2429 0.4956 0.061 Uiso 1 1 calc R . .
H53B H 0.5469 -0.2145 0.4729 0.061 Uiso 1 1 calc R . .
H53C H 0.6588 -0.1640 0.5466 0.061 Uiso 1 1 calc R . .
C55 C -0.0828(5) 0.6750(3) 0.3143(2) 0.0234(9) Uani 1 1 d U . .
C56 C -0.5209(8) 0.7475(6) 0.2806(6) 0.105(3) Uani 1 1 d U . .
H56A H -0.4891 0.7209 0.3304 0.157 Uiso 1 1 calc R . .
H56B H -0.6290 0.7507 0.2680 0.157 Uiso 1 1 calc R . .
H56C H -0.4772 0.8056 0.2864 0.157 Uiso 1 1 calc R . .
C62 C -0.0812(5) 0.1511(3) 0.2348(3) 0.0276(9) Uani 1 1 d U . .
H62 H -0.1823 0.1376 0.2327 0.033 Uiso 1 1 calc R . .
C1A C 0.5210(4) 0.0685(3) 0.2641(2) 0.0209(8) Uani 1 1 d DU . .
C3A C 0.4619(7) -0.0604(4) 0.1748(4) 0.0316(15) Uani 0.709(7) 1 d PDU A 1
H3AA H 0.4420 -0.0938 0.2176 0.038 Uiso 0.709(7) 1 calc PR A 1
H3AB H 0.5662 -0.0687 0.1709 0.038 Uiso 0.709(7) 1 calc PR A 1
C4A C 0.3609(9) -0.0925(5) 0.0968(4) 0.0409(17) Uani 0.709(7) 1 d PU A 1
H4AA H 0.3559 -0.1562 0.0910 0.049 Uiso 0.709(7) 1 calc PR A 1
H4AB H 0.2598 -0.0711 0.0955 0.049 Uiso 0.709(7) 1 calc PR A 1
C6A C 0.3446(12) -0.1064(6) -0.0403(5) 0.063(3) Uani 0.709(7) 1 d PU A 1
H6AA H 0.2418 -0.0883 -0.0541 0.094 Uiso 0.709(7) 1 calc PR A 1
H6AB H 0.3467 -0.1687 -0.0368 0.094 Uiso 0.709(7) 1 calc PR A 1
H6AC H 0.3969 -0.0920 -0.0813 0.094 Uiso 0.709(7) 1 calc PR A 1
C3B C 0.4463(18) 0.0380(10) 0.1271(8) 0.030(3) Uani 0.291(7) 1 d PDU A 2
H3BA H 0.5527 0.0387 0.1257 0.036 Uiso 0.291(7) 1 calc PR A 2
H3BB H 0.4058 0.0950 0.1152 0.036 Uiso 0.291(7) 1 calc PR A 2
C4B C 0.365(2) -0.0310(13) 0.0676(11) 0.042(3) Uani 0.291(7) 1 d PU A 2
H4BA H 0.2686 -0.0433 0.0806 0.050 Uiso 0.291(7) 1 calc PR A 2
H4BB H 0.3463 -0.0103 0.0140 0.050 Uiso 0.291(7) 1 calc PR A 2
C6B C 0.373(3) -0.1761(16) 0.0115(15) 0.074(6) Uani 0.291(7) 1 d PU A 2
H6BA H 0.2666 -0.1725 0.0087 0.111 Uiso 0.291(7) 1 calc PR A 2
H6BB H 0.4079 -0.2318 0.0288 0.111 Uiso 0.291(7) 1 calc PR A 2
H6BC H 0.3938 -0.1701 -0.0412 0.111 Uiso 0.291(7) 1 calc PR A 2
C1P C 0.7677(13) 0.8843(6) 0.0449(5) 0.069(3) Uani 0.591(13) 1 d PDU B 1
H1PA H 0.6781 0.9196 0.0293 0.103 Uiso 0.591(13) 1 calc PR B 1
C1Q C 0.4410(9) 0.4807(5) 0.3245(10) 0.152(7) Uani 0.584(4) 1 d PDU C 1
H1QA H 0.4194 0.4712 0.2651 0.228 Uiso 0.584(4) 1 calc PR C 1
C1R C 0.4222(19) 0.4906(10) 0.3907(6) 0.170(8) Uani 0.416(4) 1 d PDU C 2
H1RA H 0.3377 0.4488 0.3852 0.255 Uiso 0.416(4) 1 calc PR C 2
C1S C 0.796(2) 0.8750(6) 0.0612(6) 0.081(5) Uani 0.409(13) 1 d PDU B 2
H1SA H 0.6916 0.8937 0.0436 0.122 Uiso 0.409(13) 1 calc PR B 2
Cl1P Cl 0.8688(5) 0.8846(2) -0.02819(19) 0.0585(13) Uani 0.591(13) 1 d PDU B 1
Cl2P Cl 0.7099(7) 0.7816(2) 0.0532(4) 0.0855(17) Uani 0.591(13) 1 d PDU B 1
Cl3P Cl 0.8683(12) 0.9298(6) 0.1343(4) 0.118(3) Uani 0.591(13) 1 d PDU B 1
Cl1Q Cl 0.3887(6) 0.5829(3) 0.3499(4) 0.162(3) Uani 0.584(4) 1 d PDU C 1
Cl2Q Cl 0.6256(3) 0.4645(2) 0.3576(3) 0.0924(14) Uani 0.584(4) 1 d PDU C 1
Cl3Q Cl 0.3380(3) 0.4065(2) 0.3577(2) 0.0755(11) Uani 0.584(4) 1 d PDU C 1
Cl1R Cl 0.3645(6) 0.5862(3) 0.4265(4) 0.092(2) Uani 0.416(4) 1 d PDU . 2
Cl2R Cl 0.5692(10) 0.4475(5) 0.4485(5) 0.178(5) Uani 0.416(4) 1 d PDU . 2
Cl3R Cl 0.4523(15) 0.4956(7) 0.2976(4) 0.183(4) Uani 0.416(4) 1 d PDU C 2
Cl1S Cl 0.885(2) 0.8765(8) -0.0162(7) 0.212(7) Uani 0.409(13) 1 d PDU B 2
Cl2S Cl 0.7945(17) 0.7740(4) 0.0923(6) 0.104(3) Uani 0.409(13) 1 d PDU B 2
Cl3S Cl 0.8848(9) 0.9445(4) 0.1394(3) 0.0484(17) Uani 0.409(13) 1 d PDU B 2
O1 O 0.8402(3) 0.03673(17) 0.42693(16) 0.0217(6) Uani 1 1 d DU . .
O3 O -0.2174(3) 0.41524(19) -0.06264(16) 0.0280(7) Uani 1 1 d U . .
O5 O 0.6882(3) -0.13588(19) 0.44127(18) 0.0295(7) Uani 1 1 d U . .
O6 O -0.4725(4) 0.6958(3) 0.2165(3) 0.0629(13) Uani 1 1 d U . .
O2A O 0.4377(11) 0.0292(6) 0.1937(4) 0.0266(16) Uani 0.709(7) 1 d PDU A 1
O5A O 0.4154(7) -0.0630(4) 0.0346(3) 0.0446(14) Uani 0.709(7) 1 d PU A 1
O2B O 0.427(3) 0.0189(16) 0.2041(8) 0.023(3) Uani 0.291(7) 1 d PDU A 2
O5B O 0.4480(19) -0.1091(11) 0.0666(9) 0.056(3) Uani 0.291(7) 1 d PU A 2

loop_
_atom_site_aniso_label
_atom_site_aniso_U_11
_atom_site_aniso_U_22
_atom_site_aniso_U_33
_atom_site_aniso_U_23
_atom_site_aniso_U_13
_atom_site_aniso_U_12
C1 0.0176(19) 0.0192(19) 0.0209(19) 0.0013(15) 0.0006(15) 0.0023(15)
C2 0.0170(19) 0.0222(19) 0.0173(18) 0.0053(15) 0.0002(15) 0.0044(15)
C3 0.0174(19) 0.0212(19) 0.0163(18) 0.0039(15) -0.0008(15) 0.0025(15)
C4 0.022(2) 0.0194(19) 0.0188(18) 0.0033(15) 0.0014(16) 0.0042(15)
C5 0.0169(19) 0.025(2) 0.0194(18) 0.0064(16) -0.0011(15) 0.0025(16)
C7 0.021(2) 0.0201(19) 0.0236(19) -0.0012(16) -0.0019(16) 0.0093(16)
C9 0.0168(19) 0.0213(19) 0.0192(18) 0.0005(15) -0.0006(15) 0.0069(15)
C10 0.0158(19) 0.0195(18) 0.0189(18) -0.0001(15) 0.0005(15) 0.0070(15)
C11 0.0153(19) 0.024(2) 0.0230(19) 0.0003(16) -0.0020(16) 0.0046(15)
C12 0.021(2) 0.025(2) 0.028(2) 0.0076(17) 0.0042(17) 0.0046(16)
C13 0.028(2) 0.033(2) 0.0188(19) 0.0075(17) 0.0036(17) 0.0106(18)
C14 0.021(2) 0.031(2) 0.0170(18) 0.0004(16) -0.0021(16) 0.0073(17)
C15 0.0183(19) 0.0210(19) 0.0194(18) -0.0009(15) 0.0013(15) 0.0079(15)
C16 0.019(2) 0.023(2) 0.0219(19) -0.0022(16) 0.0001(16) 0.0060(16)
C17 0.021(2) 0.0200(19) 0.024(2) -0.0007(16) 0.0014(16) 0.0037(16)
C18 0.035(2) 0.028(2) 0.031(2) 0.0004(18) -0.0007(19) -0.0050(19)
C19 0.054(3) 0.034(3) 0.040(3) 0.005(2) 0.006(2) -0.018(2)
C20 0.050(3) 0.043(3) 0.031(2) 0.011(2) 0.005(2) -0.011(2)
C21 0.036(2) 0.033(2) 0.023(2) 0.0029(18) 0.0005(18) -0.0031(19)
C22 0.022(2) 0.0202(19) 0.0216(19) 0.0019(15) 0.0012(16) 0.0050(16)
C23 0.018(2) 0.0217(19) 0.0161(18) 0.0009(15) -0.0019(15) 0.0029(15)
C24 0.0182(19) 0.0206(19) 0.0202(18) 0.0041(15) -0.0031(15) 0.0022(15)
C25 0.019(2) 0.030(2) 0.029(2) 0.0089(17) -0.0021(17) 0.0035(17)
C26 0.021(2) 0.034(2) 0.039(2) 0.0101(19) 0.0032(19) 0.0013(18)
C27 0.027(2) 0.031(2) 0.033(2) 0.0125(18) 0.0016(18) -0.0020(18)
C28 0.023(2) 0.025(2) 0.028(2) 0.0086(17) -0.0024(17) 0.0021(17)
C29 0.021(2) 0.0197(19) 0.0204(18) 0.0039(15) -0.0021(16) 0.0015(15)
C30 0.022(2) 0.0200(19) 0.0161(18) -0.0012(15) -0.0003(15) 0.0025(16)
C31 0.0200(19) 0.0183(18) 0.0152(17) 0.0002(14) -0.0005(15) 0.0048(15)
C32 0.019(2) 0.022(2) 0.027(2) 0.0031(16) -0.0016(16) 0.0034(16)
C34 0.030(2) 0.024(2) 0.034(2) 0.0105(18) 0.0076(19) 0.0012(17)
C35 0.024(2) 0.023(2) 0.0229(19) 0.0060(16) 0.0001(16) 0.0055(16)
C36 0.020(2) 0.0198(19) 0.0161(17) 0.0000(15) 0.0000(15) 0.0033(15)
C37 0.0180(19) 0.0188(19) 0.0209(19) 0.0051(15) 0.0020(15) 0.0002(15)
C38 0.020(2) 0.022(2) 0.0177(18) 0.0025(15) -0.0022(15) 0.0004(16)
C39 0.0204(19) 0.0193(19) 0.0202(18) 0.0026(15) 0.0013(15) 0.0010(15)
C40 0.021(2) 0.0184(19) 0.0219(19) 0.0019(15) -0.0008(16) 0.0025(15)
C41 0.023(2) 0.027(2) 0.032(2) -0.0075(18) -0.0048(18) 0.0034(17)
C44 0.019(2) 0.0200(19) 0.0221(19) 0.0049(15) -0.0023(16) 0.0022(15)
C45 0.022(2) 0.0214(19) 0.0181(18) 0.0036(15) -0.0018(16) -0.0017(16)
C46 0.021(2) 0.0191(19) 0.0197(19) -0.0013(15) 0.0011(16) 0.0017(15)
C47 0.032(2) 0.035(2) 0.020(2) -0.0008(18) -0.0025(18) -0.0003(19)
C49 0.023(2) 0.022(2) 0.029(2) 0.0007(17) 0.0004(17) 0.0036(16)
C50 0.019(2) 0.033(2) 0.050(3) -0.012(2) -0.006(2) 0.0054(18)
C51 0.024(2) 0.028(2) 0.038(2) -0.0117(19) 0.0022(19) 0.0039(18)
C52 0.019(2) 0.026(2) 0.0189(18) 0.0030(16) -0.0007(16) 0.0048(16)
C53 0.038(3) 0.036(3) 0.052(3) 0.015(2) 0.015(2) 0.004(2)
C55 0.022(2) 0.022(2) 0.023(2) -0.0010(16) -0.0005(17) 0.0004(16)
C56 0.040(4) 0.099(6) 0.142(7) -0.083(5) -0.014(4) 0.025(4)
C62 0.020(2) 0.028(2) 0.035(2) 0.0070(18) 0.0043(18) 0.0011(17)
C1A 0.0166(19) 0.025(2) 0.0187(18) 0.0008(15) -0.0020(15) -0.0008(15)
C3A 0.031(3) 0.031(3) 0.028(3) -0.005(3) 0.000(3) 0.001(3)
C4A 0.043(4) 0.046(4) 0.030(3) -0.002(3) 0.002(3) -0.007(3)
C6A 0.087(6) 0.060(5) 0.030(4) -0.014(4) -0.005(4) -0.002(5)
C3B 0.035(5) 0.033(5) 0.021(5) -0.003(4) 0.002(4) 0.000(5)
C4B 0.049(5) 0.044(5) 0.026(5) -0.005(5) -0.001(5) -0.001(5)
C6B 0.095(11) 0.062(10) 0.056(10) -0.013(8) 0.005(9) 0.002(9)
C1P 0.082(7) 0.071(6) 0.056(6) 0.003(5) 0.022(6) 0.009(6)
C1Q 0.231(12) 0.149(12) 0.098(10) -0.014(9) 0.096(10) 0.045(10)
C1R 0.232(14) 0.164(13) 0.127(12) -0.001(11) 0.076(11) 0.044(12)
C1S 0.095(9) 0.089(8) 0.056(7) -0.019(7) 0.017(7) 0.009(7)
Cl1P 0.089(2) 0.0564(19) 0.0344(16) -0.0118(11) 0.0302(14) -0.0047(16)
Cl2P 0.096(3) 0.0516(19) 0.107(4) 0.009(2) 0.017(3) 0.0130(18)
Cl3P 0.100(5) 0.142(6) 0.085(4) -0.030(4) -0.022(3) 0.014(4)
Cl1Q 0.146(5) 0.141(4) 0.155(5) -0.033(4) -0.051(4) 0.079(4)
Cl2Q 0.0537(19) 0.092(3) 0.120(3) -0.025(2) 0.0070(19) -0.0258(17)
Cl3Q 0.0527(17) 0.088(2) 0.081(2) -0.0372(17) 0.0221(15) -0.0117(15)
Cl1R 0.100(4) 0.059(3) 0.146(5) 0.038(3) 0.079(4) 0.025(2)
Cl2R 0.192(8) 0.106(5) 0.173(8) -0.041(5) -0.086(6) 0.071(5)
Cl3R 0.320(11) 0.133(6) 0.118(7) 0.004(5) 0.101(7) 0.048(7)
Cl1S 0.220(12) 0.225(12) 0.195(11) 0.015(9) 0.053(9) 0.056(10)
Cl2S 0.160(9) 0.078(4) 0.084(5) 0.014(3) 0.045(5) -0.009(4)
Cl3S 0.050(3) 0.065(3) 0.016(2) -0.0192(17) -0.0147(18) 0.025(2)
O1 0.0195(14) 0.0203(14) 0.0206(14) 0.0013(11) -0.0063(11) 0.0080(11)
O3 0.0333(17) 0.0280(16) 0.0169(14) 0.0005(12) -0.0074(12) 0.0079(13)
O5 0.0223(16) 0.0301(16) 0.0348(17) 0.0039(13) 0.0030(13) 0.0018(12)
O6 0.0227(18) 0.058(2) 0.087(3) -0.043(2) -0.0152(19) 0.0163(16)
O2A 0.024(3) 0.030(3) 0.021(3) -0.001(2) -0.005(2) 0.003(2)
O5A 0.055(3) 0.046(3) 0.029(3) 0.000(2) 0.000(2) -0.005(3)
O2B 0.021(5) 0.025(5) 0.020(5) 0.002(4) -0.002(4) 0.001(4)
O5B 0.064(6) 0.056(5) 0.042(5) -0.007(5) -0.001(5) 0.007(5)

loop_
_atom_type_symbol
_atom_type_description
_atom_type_scat_dispersion_real
_atom_type_scat_dispersion_imag
_atom_type_scat_source
C C 0.0033 0.0016 'International Tables Vol C Tables 4.2.6.8 and 6.1.1.4'
H H 0.0000 0.0000 'International Tables Vol C Tables 4.2.6.8 and 6.1.1.4'
O O 0.0106 0.0060 'International Tables Vol C Tables 4.2.6.8 and 6.1.1.4'
Cl Cl 0.1484 0.1585 'International Tables Vol C Tables 4.2.6.8 and 6.1.1.4'

loop_
_geom_angle_atom_site_label_1
_geom_angle_atom_site_label_2
_geom_angle_atom_site_label_3
_geom_angle
_geom_angle_site_symmetry_3
C2 C1 C1A 120.0(4) .
C2 C1 H1 120.0 .
C1A C1 H1 120.0 .
O1 C2 C1 124.5(3) .
O1 C2 C3 114.9(3) .
C1 C2 C3 120.6(3) .
C4 C3 C2 117.9(3) .
C4 C3 C9 121.5(4) .
C2 C3 C9 120.6(3) .
C3 C4 C5 122.7(4) .
C3 C4 H4 118.6 .
C5 C4 H4 118.6 .
C1A C5 C4 117.7(4) .
C1A C5 C23 123.9(3) .
C4 C5 C23 118.4(4) .
O1 C7 C49 112.5(3) .
O1 C7 H7A 109.1 .
C49 C7 H7A 109.1 .
O1 C7 H7B 109.1 .
C49 C7 H7B 109.1 .
H7A C7 H7B 107.8 .
C22 C9 C10 119.9(4) .
C22 C9 C3 120.2(3) .
C10 C9 C3 119.9(4) .
C9 C10 C11 122.1(4) .
C9 C10 C15 119.8(4) .
C11 C10 C15 118.1(4) .
C12 C11 C10 121.9(4) .
C12 C11 H11 119.1 .
C10 C11 H11 119.1 .
C11 C12 C13 119.8(4) .
C11 C12 H12 120.1 .
C13 C12 H12 120.1 .
C14 C13 C12 120.4(4) .
C14 C13 H13 119.8 .
C12 C13 H13 119.8 .
C13 C14 C15 121.7(4) .
C13 C14 H14 119.1 .
C15 C14 H14 119.1 .
C16 C15 C14 122.5(4) .
C16 C15 C10 119.7(4) .
C14 C15 C10 117.8(4) .
C15 C16 C17 120.6(4) .
C15 C16 C55 119.8(4) 2_666
C17 C16 C55 119.4(4) 2_666
C16 C17 C18 121.3(4) .
C16 C17 C22 120.2(4) .
C18 C17 C22 118.5(4) .
C19 C18 C17 121.3(4) .
C19 C18 H18 119.4 .
C17 C18 H18 119.4 .
C18 C19 C20 119.9(4) .
C18 C19 H19 120.0 .
C20 C19 H19 120.0 .
C21 C20 C19 120.8(4) .
C21 C20 H20 119.6 .
C19 C20 H20 119.6 .
C20 C21 C22 121.8(4) .
C20 C21 H21 119.1 .
C22 C21 H21 119.1 .
C9 C22 C21 122.4(4) .
C9 C22 C17 119.9(4) .
C21 C22 C17 117.6(4) .
C36 C23 C24 120.2(4) .
C36 C23 C5 120.8(3) .
C24 C23 C5 118.9(3) .
C23 C24 C25 122.4(4) .
C23 C24 C29 119.0(4) .
C25 C24 C29 118.5(4) .
C26 C25 C24 121.5(4) .
C26 C25 H25 119.3 .
C24 C25 H25 119.3 .
C25 C26 C27 119.9(4) .
C25 C26 H26 120.0 .
C27 C26 H26 120.0 .
C28 C27 C26 120.8(4) .
C28 C27 H27 119.6 .
C26 C27 H27 119.6 .
C27 C28 C29 121.4(4) .
C27 C28 H28 119.3 .
C29 C28 H28 119.3 .
C30 C29 C28 121.8(4) .
C30 C29 C24 120.4(4) .
C28 C29 C24 117.8(4) .
C29 C30 C31 120.6(4) .
C29 C30 C37 119.2(4) .
C31 C30 C37 120.2(4) .
C30 C31 C32 122.2(4) .
C30 C31 C36 119.0(4) .
C32 C31 C36 118.8(4) .
C62 C32 C31 121.7(4) .
C62 C32 H32 119.2 .
C31 C32 H32 119.2 .
C35 C34 C62 120.5(4) .
C35 C34 H34 119.7 .
C62 C34 H34 119.7 .
C34 C35 C36 122.1(4) .
C34 C35 H35 118.9 .
C36 C35 H35 118.9 .
C23 C36 C35 122.4(4) .
C23 C36 C31 120.5(4) .
C35 C36 C31 117.1(4) .
C38 C37 C46 119.9(4) .
C38 C37 C30 118.8(3) .
C46 C37 C30 121.2(3) .
C37 C38 C39 120.9(4) .
C37 C38 H38 119.5 .
C39 C38 H38 119.5 .
C44 C39 C38 118.3(4) .
C44 C39 C40 121.1(4) .
C38 C39 C40 120.6(3) .
C41 C40 C52 118.8(4) .
C41 C40 C39 120.3(4) .
C52 C40 C39 120.9(4) .
C40 C41 C50 120.6(4) .
C40 C41 H41 119.7 .
C50 C41 H41 119.7 .
C45 C44 C39 121.0(4) .
C45 C44 H44 119.5 .
C39 C44 H44 119.5 .
O3 C45 C44 115.4(4) .
O3 C45 C46 124.3(4) .
C44 C45 C46 120.3(4) .
C45 C46 C37 119.5(4) .
C45 C46 H46 120.2 .
C37 C46 H46 120.2 .
O3 C47 H47A 109.5 .
O3 C47 H47B 109.5 .
H47A C47 H47B 109.5 .
O3 C47 H47C 109.5 .
H47A C47 H47C 109.5 .
H47B C47 H47C 109.5 .
O5 C49 C7 110.3(3) .
O5 C49 H49A 109.6 .
C7 C49 H49A 109.6 .
O5 C49 H49B 109.6 .
C7 C49 H49B 109.6 .
H49A C49 H49B 108.1 .
O6 C50 C41 115.9(4) .
O6 C50 C51 123.9(4) .
C41 C50 C51 120.2(4) .
C55 C51 C50 119.1(4) .
C55 C51 H51 120.4 .
C50 C51 H51 120.4 .
C55 C52 C40 120.4(4) .
C55 C52 H52 119.8 .
C40 C52 H52 119.8 .
O5 C53 H53A 109.5 .
O5 C53 H53B 109.5 .
H53A C53 H53B 109.5 .
O5 C53 H53C 109.5 .
H53A C53 H53C 109.5 .
H53B C53 H53C 109.5 .
C51 C55 C52 120.8(4) .
C51 C55 C16 118.1(4) 2_666
C52 C55 C16 121.1(4) 2_666
O6 C56 H56A 109.5 .
O6 C56 H56B 109.5 .
H56A C56 H56B 109.5 .
O6 C56 H56C 109.5 .
H56A C56 H56C 109.5 .
H56B C56 H56C 109.5 .
C32 C62 C34 119.7(4) .
C32 C62 H62 120.2 .
C34 C62 H62 120.2 .
O2B C1A O2A 11.8(11) .
O2B C1A C5 120.9(14) .
O2A C1A C5 116.7(6) .
O2B C1A C1 117.1(13) .
O2A C1A C1 122.2(6) .
C5 C1A C1 121.1(3) .
O2A C3A C4A 109.8(6) .
O2A C3A H3AA 109.7 .
C4A C3A H3AA 109.7 .
O2A C3A H3AB 109.7 .
C4A C3A H3AB 109.7 .
H3AA C3A H3AB 108.2 .
O5A C4A C3A 109.1(6) .
O5A C4A H4AA 109.9 .
C3A C4A H4AA 109.9 .
O5A C4A H4AB 109.9 .
C3A C4A H4AB 109.9 .
H4AA C4A H4AB 108.3 .
O2B C3B C4B 107.2(13) .
O2B C3B H3BA 110.3 .
C4B C3B H3BA 110.3 .
O2B C3B H3BB 110.3 .
C4B C3B H3BB 110.3 .
H3BA C3B H3BB 108.5 .
O5B C4B C3B 111.8(15) .
O5B C4B H4BA 109.3 .
C3B C4B H4BA 109.3 .
O5B C4B H4BB 109.3 .
C3B C4B H4BB 109.3 .
H4BA C4B H4BB 107.9 .
O5B C6B H6BA 109.5 .
O5B C6B H6BB 109.5 .
H6BA C6B H6BB 109.5 .
O5B C6B H6BC 109.5 .
H6BA C6B H6BC 109.5 .
H6BB C6B H6BC 109.5 .
Cl3P C1P Cl2P 110.7(6) .
Cl3P C1P Cl1P 110.8(6) .
Cl2P C1P Cl1P 110.7(5) .
Cl3P C1P H1PA 108.2 .
Cl2P C1P H1PA 108.2 .
Cl1P C1P H1PA 108.2 .
Cl3Q C1Q Cl2Q 110.4(6) .
Cl3Q C1Q Cl1Q 110.5(6) .
Cl2Q C1Q Cl1Q 113.3(7) .
Cl3Q C1Q H1QA 107.5 .
Cl2Q C1Q H1QA 107.5 .
Cl1Q C1Q H1QA 107.5 .
Cl2R C1R Cl1R 116.7(8) .
Cl2R C1R Cl3R 110.1(7) .
Cl1R C1R Cl3R 110.8(7) .
Cl2R C1R H1RA 106.2 .
Cl1R C1R H1RA 106.2 .
Cl3R C1R H1RA 106.2 .
Cl3S C1S Cl2S 108.6(7) .
Cl3S C1S Cl1S 109.3(7) .
Cl2S C1S Cl1S 111.1(7) .
Cl3S C1S H1SA 109.3 .
Cl2S C1S H1SA 109.3 .
Cl1S C1S H1SA 109.3 .
C1R Cl1R Cl2R 91.6(4) 2_666
C1R Cl2R Cl1R 137.6(7) 2_666
C2 O1 C7 122.6(3) .
C45 O3 C47 118.1(3) .
C49 O5 C53 109.3(3) .
C50 O6 C56 114.6(4) .
C1A O2A C3A 117.2(8) .
C4A O5A C6A 111.4(6) .
C1A O2B C3B 111.3(13) .
C6B O5B C4B 113.1(18) .

loop_
_geom_bond_atom_site_label_1
_geom_bond_atom_site_label_2
_geom_bond_distance
_geom_bond_site_symmetry_2
C1 C2 1.392(5) .
C1 C1A 1.394(6) .
C1 H1 0.9500 .
C2 O1 1.367(4) .
C2 C3 1.402(6) .
C3 C4 1.392(6) .
C3 C9 1.497(5) .
C4 C5 1.404(6) .
C4 H4 0.9500 .
C5 C1A 1.388(6) .
C5 C23 1.504(5) .
C7 O1 1.441(4) .
C7 C49 1.491(6) .
C7 H7A 0.9900 .
C7 H7B 0.9900 .
C9 C22 1.407(6) .
C9 C10 1.410(6) .
C10 C11 1.423(6) .
C10 C15 1.452(5) .
C11 C12 1.364(6) .
C11 H11 0.9500 .
C12 C13 1.429(6) .
C12 H12 0.9500 .
C13 C14 1.354(6) .
C13 H13 0.9500 .
C14 C15 1.435(6) .
C14 H14 0.9500 .
C15 C16 1.392(6) .
C16 C17 1.402(6) .
C16 C55 1.503(5) 2_666
C17 C18 1.435(6) .
C17 C22 1.436(6) .
C18 C19 1.359(7) .
C18 H18 0.9500 .
C19 C20 1.416(7) .
C19 H19 0.9500 .
C20 C21 1.348(7) .
C20 H20 0.9500 .
C21 C22 1.431(6) .
C21 H21 0.9500 .
C23 C36 1.393(6) .
C23 C24 1.419(6) .
C24 C25 1.422(6) .
C24 C29 1.441(5) .
C25 C26 1.363(6) .
C25 H25 0.9500 .
C26 C27 1.418(6) .
C26 H26 0.9500 .
C27 C28 1.351(6) .
C27 H27 0.9500 .
C28 C29 1.434(6) .
C28 H28 0.9500 .
C29 C30 1.394(6) .
C30 C31 1.407(6) .
C30 C37 1.501(5) .
C31 C32 1.416(6) .
C31 C36 1.447(5) .
C32 C62 1.364(6) .
C32 H32 0.9500 .
C34 C35 1.351(6) .
C34 C62 1.421(6) .
C34 H34 0.9500 .
C35 C36 1.429(6) .
C35 H35 0.9500 .
C37 C38 1.389(6) .
C37 C46 1.394(5) .
C38 C39 1.408(6) .
C38 H38 0.9500 .
C39 C44 1.389(6) .
C39 C40 1.486(6) .
C40 C41 1.388(6) .
C40 C52 1.402(6) .
C41 C50 1.396(6) .
C41 H41 0.9500 .
C44 C45 1.389(6) .
C44 H44 0.9500 .
C45 O3 1.365(5) .
C45 C46 1.394(6) .
C46 H46 0.9500 .
C47 O3 1.418(5) .
C47 H47A 0.9800 .
C47 H47B 0.9800 .
C47 H47C 0.9800 .
C49 O5 1.420(5) .
C49 H49A 0.9900 .
C49 H49B 0.9900 .
C50 O6 1.363(6) .
C50 C51 1.399(6) .
C51 C55 1.383(6) .
C51 H51 0.9500 .
C52 C55 1.388(6) .
C52 H52 0.9500 .
C53 O5 1.428(6) .
C53 H53A 0.9800 .
C53 H53B 0.9800 .
C53 H53C 0.9800 .
C55 C16 1.503(5) 2_666
C56 O6 1.454(8) .
C56 H56A 0.9800 .
C56 H56B 0.9800 .
C56 H56C 0.9800 .
C62 H62 0.9500 .
C1A O2B 1.378(9) .
C1A O2A 1.382(6) .
C3A O2A 1.435(10) .
C3A C4A 1.510(9) .
C3A H3AA 0.9900 .
C3A H3AB 0.9900 .
C4A O5A 1.391(10) .
C4A H4AA 0.9900 .
C4A H4AB 0.9900 .
C6A O5A 1.427(9) .
C6A H6AA 0.9800 .
C6A H6AB 0.9800 .
C6A H6AC 0.9800 .
C3B O2B 1.436(11) .
C3B C4B 1.50(2) .
C3B H3BA 0.9900 .
C3B H3BB 0.9900 .
C4B O5B 1.44(3) .
C4B H4BA 0.9900 .
C4B H4BB 0.9900 .
C6B O5B 1.42(3) .
C6B H6BA 0.9800 .
C6B H6BB 0.9800 .
C6B H6BC 0.9800 .
C1P Cl3P 1.715(7) .
C1P Cl2P 1.717(7) .
C1P Cl1P 1.722(7) .
C1P H1PA 1.0000 .
C1Q Cl3Q 1.711(8) .
C1Q Cl2Q 1.711(8) .
C1Q Cl1Q 1.712(8) .
C1Q H1QA 1.0000 .
C1R Cl2R 1.691(9) .
C1R Cl1R 1.691(9) .
C1R Cl3R 1.698(9) .
C1R H1RA 1.0000 .
C1S Cl3S 1.711(8) .
C1S Cl2S 1.714(8) .
C1S Cl1S 1.715(8) .
C1S H1SA 1.0000 .
Cl1R Cl2R 2.228(11) 2_666
Cl2R Cl1R 2.228(11) 2_666
